data_4505237
loop_
_publ_author_name
'Sun, Yan-Qiong'
'Zhang, Jie'
'Ju, Zhan-Feng'
'Yang, Guo-Yu'

_publ_section_title
;
 Two-Dimensional Noninterpenetrating Transition Metal Coordination
 Polymers with Large Honeycomb-like Hexagonal Cavities Constructed from a
 Carboxybenzyl Viologen Ligand
;
_journal_issue 5
_journal_name_full 'Crystal Growth &amp; Design'
_journal_page_first 1939
_journal_paper_doi 10.1021/cg050249y
_journal_volume 5
_journal_year 2005
_chemical_formula_sum 'C78 H106 Co2 N6 O37'
_chemical_formula_weight 1837.55
_chemical_name_systematic
; 
 ? 
;
_space_group_IT_number 148
_symmetry_cell_setting trigonal
_symmetry_space_group_name_Hall '-R 3'
_symmetry_space_group_name_H-M 'R -3 :H'
_atom_sites_solution_hydrogens geom
_atom_sites_solution_primary direct
_atom_sites_solution_secondary difmap
_audit_creation_method SHELXL-97
_cell_angle_alpha 90.00
_cell_angle_beta 90.00
_cell_angle_gamma 120.00
_cell_formula_units_Z 3
_cell_length_a 17.7161(8)
_cell_length_b 17.7161(8)
_cell_length_c 26.869(3)
_cell_measurement_reflns_used 46
_cell_measurement_temperature 293(2)
_cell_measurement_theta_max 25.0264
_cell_measurement_theta_min 1.5287
_cell_volume 7303.3(9)
_computing_cell_refinement 'CrystalClear (Rigaku Corp., 2000)'
_computing_data_collection 'CrystalClear (Rigaku Corp., 2000)'
_computing_data_reduction 'CrystalClear (Rigaku Corp., 2000)'
_computing_structure_refinement 'SHELXL-97 (Sheldrick, 1997)'
_computing_structure_solution 'SHELXS-97 (Sheldrick, 1990)'
_diffrn_ambient_temperature 293(2)
_diffrn_detector_area_resol_mean 14.6306
_diffrn_measured_fraction_theta_full 0.963
_diffrn_measured_fraction_theta_max 0.963
_diffrn_measurement_device_type
;
Mercury70 (2x2 bin mode)
;
_diffrn_measurement_method dtprofit.ref
_diffrn_radiation_monochromator 'Graphite Monochromator'
_diffrn_radiation_source 'Rotating Anode'
_diffrn_radiation_type MoK\a
_diffrn_radiation_wavelength 0.71073
_diffrn_reflns_av_R_equivalents 0.0244
_diffrn_reflns_av_sigmaI/netI 0.0168
_diffrn_reflns_limit_h_max 21
_diffrn_reflns_limit_h_min -21
_diffrn_reflns_limit_k_max 21
_diffrn_reflns_limit_k_min -16
_diffrn_reflns_limit_l_max 31
_diffrn_reflns_limit_l_min -30
_diffrn_reflns_number 14209
_diffrn_reflns_theta_full 25.03
_diffrn_reflns_theta_max 25.03
_diffrn_reflns_theta_min 1.53
_exptl_absorpt_coefficient_mu 0.423
_exptl_absorpt_correction_T_max 1.0000
_exptl_absorpt_correction_T_min 0.9401
_exptl_absorpt_correction_type multi-scan
_exptl_crystal_colour red
_exptl_crystal_density_diffrn 1.253
_exptl_crystal_density_method 'not measured'
_exptl_crystal_description octahedron
_exptl_crystal_F_000 2898
_exptl_crystal_size_max 0.5000
_exptl_crystal_size_mid 0.5000
_exptl_crystal_size_min 0.4000
_refine_diff_density_max 0.779
_refine_diff_density_min -0.444
_refine_diff_density_rms 0.158
_refine_ls_extinction_coef 0.0053(8)
_refine_ls_extinction_expression Fc^*^=kFc[1+0.001xFc^2^\l^3^/sin(2\q)]^-1/4^
_refine_ls_extinction_method SHELXL
_refine_ls_goodness_of_fit_ref 1.129
_refine_ls_hydrogen_treatment constr
_refine_ls_matrix_type full
_refine_ls_number_parameters 200
_refine_ls_number_reflns 2768
_refine_ls_number_restraints 0
_refine_ls_restrained_S_all 1.129
_refine_ls_R_factor_all 0.0864
_refine_ls_R_factor_gt 0.0773
_refine_ls_shift/su_max 0.001
_refine_ls_shift/su_mean 0.000
_refine_ls_structure_factor_coef Fsqd
_refine_ls_weighting_details 'calc w=1/[\s^2^(Fo^2^)+(0.1328P)^2^+6.1254P] where P=(Fo^2^+2Fc^2^)/3'
_refine_ls_weighting_scheme calc
_refine_ls_wR_factor_gt 0.2062
_refine_ls_wR_factor_ref 0.2159
_reflns_number_gt 2555
_reflns_number_total 2768
_reflns_threshold_expression >2sigma(I)
_cod_data_source_file cg050249ysi20050602_085556.cif
_cod_data_source_block publication_text
_cod_depositor_comments
;
The following automatic conversions were performed:

'_exptl_absorpt_correction_type' value 'Multi-scan' changed to
'multi-scan' according to
/home/saulius/struct/CIF-dictionaries/cif_core.dic dictionary named
'cif_core.dic' version 2.4.1 from 2010-06-29.

Automatic conversion script
Id: cif_fix_values 1715 2011-07-08 13:25:40Z adriana 
;
_cod_original_cell_volume 7303.3(8)
_cod_original_sg_symbol_H-M R-3
_cod_database_code 4505237

loop_
_symmetry_equiv_pos_as_xyz
'x, y, z'
'-y, x-y, z'
'-x+y, -x, z'
'x+2/3, y+1/3, z+1/3'
'-y+2/3, x-y+1/3, z+1/3'
'-x+y+2/3, -x+1/3, z+1/3'
'x+1/3, y+2/3, z+2/3'
'-y+1/3, x-y+2/3, z+2/3'
'-x+y+1/3, -x+2/3, z+2/3'
'-x, -y, -z'
'y, -x+y, -z'
'x-y, x, -z'
'-x+2/3, -y+1/3, -z+1/3'
'y+2/3, -x+y+1/3, -z+1/3'
'x-y+2/3, x+1/3, -z+1/3'
'-x+1/3, -y+2/3, -z+2/3'
'y+1/3, -x+y+2/3, -z+2/3'
'x-y+1/3, x+2/3, -z+2/3'

loop_
_atom_site_label
_atom_site_type_symbol
_atom_site_fract_x
_atom_site_fract_y
_atom_site_fract_z
_atom_site_U_iso_or_equiv
_atom_site_adp_type
_atom_site_occupancy
_atom_site_symmetry_multiplicity
_atom_site_calc_flag
_atom_site_refinement_flags
Co1 Co 0.3333 0.6667 -0.02920(2) 0.0652(4) Uani 1 3 d S
C1 C 0.66190(18) 0.8607(2) 0.31414(10) 0.0648(8) Uani 1 1 d .
C2 C 0.5981(2) 0.8837(3) 0.31769(13) 0.0758(9) Uani 1 1 d .
H2A H 0.5611 0.8653 0.3451 0.091 Uiso 1 1 calc R
C3 C 0.7163(2) 0.8914(3) 0.27314(12) 0.0767(10) Uani 1 1 d .
H3A H 0.7607 0.8784 0.2694 0.092 Uiso 1 1 calc R
C4 C 0.5885(2) 0.9326(3) 0.28215(14) 0.0786(9) Uani 1 1 d .
H4A H 0.5447 0.9467 0.2852 0.094 Uiso 1 1 calc R
C5 C 0.7048(2) 0.9407(3) 0.23830(13) 0.0829(11) Uani 1 1 d .
H5A H 0.7418 0.9608 0.2109 0.099 Uiso 1 1 calc R
C6 C 0.6284(3) 1.0114(3) 0.20280(15) 0.0887(11) Uani 1 1 d .
H6A H 0.6833 1.0634 0.1954 0.106 Uiso 1 1 calc R
H6B H 0.5879 1.0292 0.2145 0.106 Uiso 1 1 calc R
C7 C 0.5932(2) 0.9580(2) 0.15661(12) 0.0731(9) Uani 1 1 d .
C8 C 0.5052(2) 0.8991(2) 0.15222(13) 0.0719(9) Uani 1 1 d .
H8A H 0.4675 0.8930 0.1780 0.086 Uiso 1 1 calc R
C9 C 0.6484(2) 0.9661(3) 0.11757(14) 0.0863(11) Uani 1 1 d .
H9A H 0.7077 1.0058 0.1202 0.104 Uiso 1 1 calc R
C10 C 0.4730(2) 0.8493(2) 0.10960(12) 0.0668(8) Uani 1 1 d .
H10A H 0.4137 0.8099 0.1068 0.080 Uiso 1 1 calc R
C11 C 0.6168(2) 0.9164(2) 0.07529(13) 0.0759(9) Uani 1 1 d .
H11A H 0.6547 0.9224 0.0497 0.091 Uiso 1 1 calc R
C12 C 0.5288(2) 0.8576(2) 0.07069(11) 0.0635(8) Uani 1 1 d .
C13 C 0.4932(2) 0.8043(2) 0.02405(11) 0.0657(8) Uani 1 1 d .
N1 N 0.64203(19) 0.96060(19) 0.24254(11) 0.0748(8) Uani 1 1 d .
O1 O 0.54645(18) 0.80025(19) -0.00527(10) 0.0863(8) Uani 1 1 d .
O1W O 0.24473(19) 0.55711(19) -0.07269(10) 0.0913(8) Uani 1 1 d .
O2 O 0.41331(16) 0.76893(15) 0.01745(9) 0.0720(6) Uani 1 1 d .
O2W O 0.8920(3) 1.0813(5) 0.15868(16) 0.184(3) Uani 1 1 d .
O3W O 0.8333 1.1667 0.1667 0.369(14) Uani 1 2 d S
O4W O 0.7077(7) 0.8792(9) -0.0531(4) 0.299(6) Uani 1 1 d .
O5W O 0.5819(13) 1.1713(11) 0.1763(7) 0.196(8) Uani 0.33 1 d P
O6W O 0.6124(15) 1.1252(10) 0.3024(7) 0.188(7) Uani 0.33 1 d P

loop_
_atom_site_aniso_label
_atom_site_aniso_U_11
_atom_site_aniso_U_22
_atom_site_aniso_U_33
_atom_site_aniso_U_23
_atom_site_aniso_U_13
_atom_site_aniso_U_12
Co1 0.0714(4) 0.0714(4) 0.0528(5) 0.000 0.000 0.0357(2)
C1 0.0463(14) 0.0706(18) 0.0534(15) -0.0122(12) -0.0109(12) 0.0111(13)
C2 0.0657(19) 0.087(2) 0.0651(18) -0.0012(16) 0.0012(14) 0.0314(17)
C3 0.0537(16) 0.103(3) 0.0574(17) 0.0005(16) -0.0042(13) 0.0273(17)
C4 0.069(2) 0.084(2) 0.072(2) -0.0038(17) -0.0025(16) 0.0298(17)
C5 0.067(2) 0.103(3) 0.0587(18) 0.0044(17) -0.0017(15) 0.0279(19)
C6 0.095(3) 0.073(2) 0.078(2) 0.0010(17) -0.0164(19) 0.028(2)
C7 0.076(2) 0.0674(19) 0.0646(19) 0.0101(14) -0.0094(15) 0.0276(16)
C8 0.074(2) 0.077(2) 0.0634(18) 0.0063(15) -0.0033(15) 0.0371(17)
C9 0.0640(19) 0.088(2) 0.077(2) 0.0132(18) -0.0070(17) 0.0148(17)
C10 0.0630(17) 0.0680(18) 0.0668(18) 0.0076(14) -0.0068(14) 0.0307(15)
C11 0.0669(19) 0.080(2) 0.0655(19) 0.0135(16) 0.0015(15) 0.0258(16)
C12 0.0678(18) 0.0632(17) 0.0601(16) 0.0141(13) -0.0033(13) 0.0331(15)
C13 0.077(2) 0.0620(17) 0.0613(17) 0.0137(13) 0.0001(15) 0.0376(16)
N1 0.0680(16) 0.0704(17) 0.0628(15) -0.0051(12) -0.0144(13) 0.0173(13)
O1 0.0847(17) 0.1005(19) 0.0724(15) 0.0027(13) 0.0053(12) 0.0454(15)
O1W 0.0988(19) 0.0980(19) 0.0728(15) -0.0192(13) -0.0112(13) 0.0460(15)
O2 0.0696(14) 0.0702(13) 0.0725(14) -0.0070(10) -0.0088(10) 0.0321(11)
O2W 0.132(4) 0.234(6) 0.092(2) 0.027(3) 0.002(2) 0.019(4)
O3W 0.158(8) 0.334(17) 0.257(12) -0.092(11) 0.072(8) -0.146(11)
O4W 0.243(9) 0.421(15) 0.281(9) 0.168(10) 0.135(8) 0.201(10)
O5W 0.184(15) 0.127(11) 0.207(15) -0.064(11) -0.048(13) 0.026(10)
O6W 0.238(18) 0.114(9) 0.191(14) 0.005(9) 0.076(14) 0.072(11)

loop_
_atom_type_symbol
_atom_type_description
_atom_type_scat_dispersion_real
_atom_type_scat_dispersion_imag
_atom_type_scat_source
C C 0.0033 0.0016 'International Tables Vol C Tables 4.2.6.8 and 6.1.1.4'
H H 0.0000 0.0000 'International Tables Vol C Tables 4.2.6.8 and 6.1.1.4'
N N 0.0061 0.0033 'International Tables Vol C Tables 4.2.6.8 and 6.1.1.4'
O O 0.0106 0.0060 'International Tables Vol C Tables 4.2.6.8 and 6.1.1.4'
Co Co 0.3494 0.9721 'International Tables Vol C Tables 4.2.6.8 and 6.1.1.4'

loop_
_geom_angle_atom_site_label_1
_geom_angle_atom_site_label_2
_geom_angle_atom_site_label_3
_geom_angle
_geom_angle_site_symmetry_1
_geom_angle_site_symmetry_3
O2 Co1 O2 87.20(10) 2_665 .
O2 Co1 O2 87.20(10) 2_665 3_565
O2 Co1 O2 87.20(10) . 3_565
O2 Co1 O1W 90.82(11) 2_665 3_565
O2 Co1 O1W 89.00(10) . 3_565
O2 Co1 O1W 175.80(10) 3_565 3_565
O2 Co1 O1W 89.00(10) 2_665 .
O2 Co1 O1W 175.80(10) . .
O2 Co1 O1W 90.82(11) 3_565 .
O1W Co1 O1W 92.85(11) 3_565 .
O2 Co1 O1W 175.80(10) 2_665 2_665
O2 Co1 O1W 90.82(11) . 2_665
O2 Co1 O1W 89.00(10) 3_565 2_665
O1W Co1 O1W 92.85(11) 3_565 2_665
O1W Co1 O1W 92.85(11) . 2_665
C2 C1 C3 116.8(3) . .
C2 C1 C1 121.5(3) . 16_665
C3 C1 C1 121.8(4) . 16_665
C4 C2 C1 121.5(3) . .
C4 C2 H2A 119.3 . .
C1 C2 H2A 119.3 . .
C5 C3 C1 120.0(4) . .
C5 C3 H3A 120.0 . .
C1 C3 H3A 120.0 . .
N1 C4 C2 120.1(4) . .
N1 C4 H4A 119.9 . .
C2 C4 H4A 119.9 . .
N1 C5 C3 121.6(3) . .
N1 C5 H5A 119.2 . .
C3 C5 H5A 119.2 . .
N1 C6 C7 110.8(3) . .
N1 C6 H6A 109.5 . .
C7 C6 H6A 109.5 . .
N1 C6 H6B 109.5 . .
C7 C6 H6B 109.5 . .
H6A C6 H6B 108.1 . .
C8 C7 C9 118.9(3) . .
C8 C7 C6 120.3(4) . .
C9 C7 C6 120.7(3) . .
C7 C8 C10 120.1(3) . .
C7 C8 H8A 119.9 . .
C10 C8 H8A 119.9 . .
C11 C9 C7 121.1(3) . .
C11 C9 H9A 119.4 . .
C7 C9 H9A 119.4 . .
C8 C10 C12 120.6(3) . .
C8 C10 H10A 119.7 . .
C12 C10 H10A 119.7 . .
C9 C11 C12 120.2(3) . .
C9 C11 H11A 119.9 . .
C12 C11 H11A 119.9 . .
C11 C12 C10 119.0(3) . .
C11 C12 C13 120.6(3) . .
C10 C12 C13 120.4(3) . .
O2 C13 O1 125.4(3) . .
O2 C13 C12 116.7(3) . .
O1 C13 C12 117.8(3) . .
C5 N1 C4 120.0(3) . .
C5 N1 C6 120.5(3) . .
C4 N1 C6 119.5(4) . .
C13 O2 Co1 129.5(2) . .

loop_
_geom_bond_atom_site_label_1
_geom_bond_atom_site_label_2
_geom_bond_distance
_geom_bond_site_symmetry_2
Co1 O2 2.072(2) 2_665
Co1 O2 2.072(2) .
Co1 O2 2.072(2) 3_565
Co1 O1W 2.133(3) 3_565
Co1 O1W 2.133(3) .
Co1 O1W 2.133(3) 2_665
C1 C2 1.383(5) .
C1 C3 1.383(5) .
C1 C1 1.482(7) 16_665
C2 C4 1.356(5) .
C2 H2A 0.9300 .
C3 C5 1.363(6) .
C3 H3A 0.9300 .
C4 N1 1.345(5) .
C4 H4A 0.9300 .
C5 N1 1.329(5) .
C5 H5A 0.9300 .
C6 N1 1.491(5) .
C6 C7 1.494(5) .
C6 H6A 0.9700 .
C6 H6B 0.9700 .
C7 C8 1.380(5) .
C7 C9 1.392(6) .
C8 C10 1.383(5) .
C8 H8A 0.9300 .
C9 C11 1.373(6) .
C9 H9A 0.9300 .
C10 C12 1.395(5) .
C10 H10A 0.9300 .
C11 C12 1.380(5) .
C11 H11A 0.9300 .
C12 C13 1.505(5) .
C13 O2 1.242(4) .
C13 O1 1.258(4) .
